data_1510986
loop_
_publ_author_name
'Atoji, M.'
'Wheatley, P.J.'
'Lipscomb, W.N.'

_publ_section_title
;
 Molecular Structure of Diborane Tetrachloride, B2 Cl4
;
_journal_name_full 'Journal of Chemical Physics'
_journal_page_first 1176
_journal_page_last 1176
_journal_volume 23
_journal_year 1955
_chemical_formula_sum 'B2 Cl4'
_space_group_IT_number 61
_symmetry_space_group_name_Hall '-P 2ac 2ab'
_symmetry_space_group_name_H-M 'P b c a'
_cell_angle_alpha 90
_cell_angle_beta 90
_cell_angle_gamma 90
_cell_formula_units_Z 4
_cell_length_a 11.9
_cell_length_b 6.281
_cell_length_c 7.69
_cell_volume 574.781
_citation_journal_id_ASTM JCPSA6
_cod_data_source_file boron_70.cif
_cod_data_source_block B2Cl4
_cod_original_cell_volume 574.7806
_cod_database_code 1510986

loop_
_symmetry_equiv_pos_as_xyz
x,y,z
-x+1/2,-y,z+1/2
x+1/2,-y+1/2,-z
-x,y+1/2,-z+1/2
-x,-y,-z
x-1/2,y,-z-1/2
-x-1/2,y-1/2,z
x,-y-1/2,z-1/2

loop_
_atom_site_label
_atom_site_type_symbol
_atom_site_fract_x
_atom_site_fract_y
_atom_site_fract_z
_atom_site_occupancy
_atom_site_U_iso_or_equiv
Cl1 Cl-1 0.09 -0.2363 0.181 1 0.0
Cl2 Cl-1 -0.1475 -0.2268 0.0507 1 0.0
B1 B+2 -0.014 -0.12 0.059 1 0.0
